data_7201007
loop_
_publ_author_name
'Thomas, Reji'
'Varghese, Shinto'
'Kulkarni, G. U.'

_publ_section_title
;
 The influence of crystal packing on the solid state fluorescence
 behavior of alkyloxy substituted phenyleneethynylenes
;
_journal_issue 25
_journal_name_full 'Journal of Materials Chemistry'
_journal_page_first 4401
_journal_paper_doi 10.1039/b902937k
_journal_volume 19
_journal_year 2009
_chemical_formula_sum 'C30 H30 O2'
_chemical_formula_weight 422.54
_chemical_name_systematic
;
?
;
_space_group_IT_number 14
_symmetry_cell_setting monoclinic
_symmetry_space_group_name_Hall '-P 2yn'
_symmetry_space_group_name_H-M 'P 1 21/n 1'
_atom_sites_solution_hydrogens geom
_atom_sites_solution_primary direct
_atom_sites_solution_secondary difmap
_audit_creation_method SHELXL-97
_cell_angle_alpha 90.00
_cell_angle_beta 93.1870(10)
_cell_angle_gamma 90.00
_cell_formula_units_Z 2
_cell_length_a 6.2637(2)
_cell_length_b 21.4804(6)
_cell_length_c 9.2590(2)
_cell_measurement_reflns_used 95
_cell_measurement_temperature 571(2)
_cell_measurement_theta_max 25.5
_cell_measurement_theta_min 3
_cell_volume 1243.84(6)
_computing_cell_refinement HKL
_computing_data_collection Bruker-Nonius
_computing_data_reduction HKL
_computing_molecular_graphics 'Mercury (CCDC.cam.ac.uk)'
_computing_structure_refinement 'SHELXL-97 (Sheldrick, 1997)'
_diffrn_ambient_temperature 571(2)
_diffrn_measured_fraction_theta_full 0.987
_diffrn_measured_fraction_theta_max 0.987
_diffrn_measurement_device_type 'Bruker-Nonius-Kappa CCD diffractometer'
_diffrn_radiation_monochromator graphite
_diffrn_radiation_source 'fine-focus sealed tube'
_diffrn_radiation_type MoK\a
_diffrn_radiation_wavelength 0.71073
_diffrn_reflns_av_R_equivalents 0.0292
_diffrn_reflns_av_sigmaI/netI 0.0215
_diffrn_reflns_limit_h_max 6
_diffrn_reflns_limit_h_min -7
_diffrn_reflns_limit_k_max 26
_diffrn_reflns_limit_k_min -26
_diffrn_reflns_limit_l_max 11
_diffrn_reflns_limit_l_min -11
_diffrn_reflns_number 12331
_diffrn_reflns_theta_full 25.65
_diffrn_reflns_theta_max 25.65
_diffrn_reflns_theta_min 2.91
_exptl_absorpt_coefficient_mu 0.069
_exptl_absorpt_correction_type none
_exptl_crystal_colour Yellow
_exptl_crystal_density_diffrn 1.128
_exptl_crystal_density_method 'not measured'
_exptl_crystal_description rod
_exptl_crystal_F_000 452
_exptl_crystal_size_max 0.35
_exptl_crystal_size_mid 0.25
_exptl_crystal_size_min 0.25
_refine_diff_density_max 0.122
_refine_diff_density_min -0.133
_refine_diff_density_rms 0.025
_refine_ls_extinction_method none
_refine_ls_goodness_of_fit_ref 1.026
_refine_ls_hydrogen_treatment mixed
_refine_ls_matrix_type full
_refine_ls_number_parameters 205
_refine_ls_number_reflns 2323
_refine_ls_number_restraints 0
_refine_ls_restrained_S_all 1.026
_refine_ls_R_factor_all 0.0563
_refine_ls_R_factor_gt 0.0387
_refine_ls_shift/su_max 0.000
_refine_ls_shift/su_mean 0.000
_refine_ls_structure_factor_coef Fsqd
_refine_ls_weighting_details 'calc w=1/[\s^2^(Fo^2^)+(0.0553P)^2^+0.1228P] where P=(Fo^2^+2Fc^2^)/3'
_refine_ls_weighting_scheme calc
_refine_ls_wR_factor_gt 0.0985
_refine_ls_wR_factor_ref 0.1094
_reflns_number_gt 1723
_reflns_number_total 2323
_reflns_threshold_expression >2sigma(I)
_cod_data_source_file b902937k.txt
_cod_data_source_block try
_cod_depositor_comments
;
The following automatic conversions were performed:
'_symmetry_cell_setting' value 'Monoclinic' changed to 'monoclinic'
according to '/home/saulius/struct/CIF-dictionaries/cif_core.dic'
dictionary named 'cif_core.dic' version 2.4.1 from 2010-06-29.

Automatic conversion script
Id: cif_fix_enum 1527 2010-12-29 10:47:43Z saulius 
;
_cod_original_sg_symbol_H-M P2(1)/n
_cod_database_code 7201007

loop_
_symmetry_equiv_pos_as_xyz
'x, y, z'
'-x+1/2, y+1/2, -z+1/2'
'-x, -y, -z'
'x-1/2, -y-1/2, z-1/2'

loop_
_atom_site_label
_atom_site_type_symbol
_atom_site_fract_x
_atom_site_fract_y
_atom_site_fract_z
_atom_site_U_iso_or_equiv
_atom_site_adp_type
_atom_site_occupancy
_atom_site_symmetry_multiplicity
_atom_site_calc_flag
_atom_site_refinement_flags
_atom_site_disorder_assembly
_atom_site_disorder_group
O1 O 0.14126(15) 0.05683(4) 0.09992(10) 0.0596(3) Uani 1 1 d . . .
C10 C 0.3179(2) 0.02695(6) 0.05520(14) 0.0483(3) Uani 1 1 d . . .
C9 C 0.3960(2) 0.04866(6) -0.07478(14) 0.0475(3) Uani 1 1 d . . .
C11 C 0.4214(2) -0.02139(6) 0.12787(15) 0.0501(3) Uani 1 1 d . . .
C1 C 0.0474(2) 0.18733(6) -0.26663(13) 0.0502(3) Uani 1 1 d . . .
C8 C 0.2849(2) 0.09759(6) -0.15201(14) 0.0510(3) Uani 1 1 d . . .
C7 C 0.1821(2) 0.13825(6) -0.21033(14) 0.0517(3) Uani 1 1 d . . .
C12 C 0.0612(2) 0.03973(7) 0.23632(17) 0.0577(4) Uani 1 1 d . . .
C13 C -0.1192(3) 0.08315(8) 0.26666(19) 0.0631(4) Uani 1 1 d . . .
C2 C -0.1512(3) 0.19556(8) -0.21263(18) 0.0716(5) Uani 1 1 d . . .
C4 C -0.2195(3) 0.28352(8) -0.36460(17) 0.0719(5) Uani 1 1 d . . .
C6 C 0.1102(3) 0.22823(8) -0.37160(18) 0.0720(5) Uani 1 1 d . . .
C5 C -0.0240(3) 0.27625(8) -0.4182(2) 0.0806(5) Uani 1 1 d . . .
C14 C -0.2189(3) 0.06921(11) 0.4080(2) 0.0805(5) Uani 1 1 d . . .
C3 C -0.2835(3) 0.24331(9) -0.2613(2) 0.0822(5) Uani 1 1 d . . .
C15 C -0.3968(4) 0.11349(15) 0.4399(3) 0.1005(7) Uani 1 1 d . . .
H11 H 0.369(2) -0.0373(6) 0.2159(16) 0.059(4) Uiso 1 1 d . . .
H12B H 0.178(2) 0.0430(7) 0.3147(17) 0.066(4) Uiso 1 1 d . . .
H4 H -0.313(3) 0.3182(9) -0.3979(17) 0.085(5) Uiso 1 1 d . . .
H12A H 0.010(2) -0.0050(7) 0.2331(15) 0.065(4) Uiso 1 1 d . . .
H13B H -0.225(3) 0.0818(8) 0.186(2) 0.083(5) Uiso 1 1 d . . .
H13A H -0.069(3) 0.1260(8) 0.2698(17) 0.077(5) Uiso 1 1 d . . .
H2 H -0.200(3) 0.1655(9) -0.143(2) 0.091(5) Uiso 1 1 d . . .
H14B H -0.107(3) 0.0707(9) 0.488(2) 0.097(6) Uiso 1 1 d . . .
H5 H 0.026(3) 0.3044(9) -0.492(2) 0.106(6) Uiso 1 1 d . . .
H15C H -0.507(4) 0.1125(12) 0.353(3) 0.133(9) Uiso 1 1 d . . .
H6 H 0.256(3) 0.2239(8) -0.4066(18) 0.088(5) Uiso 1 1 d . . .
H14A H -0.271(3) 0.0252(10) 0.406(2) 0.098(6) Uiso 1 1 d . . .
H3 H -0.424(3) 0.2477(9) -0.220(2) 0.107(6) Uiso 1 1 d . . .
H15B H -0.344(4) 0.1556(15) 0.442(3) 0.161(12) Uiso 1 1 d . . .
H15A H -0.469(4) 0.1009(11) 0.523(3) 0.130(8) Uiso 1 1 d . . .

loop_
_atom_site_aniso_label
_atom_site_aniso_U_11
_atom_site_aniso_U_22
_atom_site_aniso_U_33
_atom_site_aniso_U_23
_atom_site_aniso_U_13
_atom_site_aniso_U_12
O1 0.0609(6) 0.0533(6) 0.0656(6) 0.0092(5) 0.0115(5) 0.0133(4)
C10 0.0485(7) 0.0397(7) 0.0563(8) -0.0013(6) -0.0005(6) 0.0020(5)
C9 0.0523(8) 0.0368(6) 0.0524(8) 0.0009(5) -0.0049(6) 0.0007(6)
C11 0.0560(8) 0.0415(7) 0.0527(8) 0.0036(6) 0.0015(6) 0.0013(6)
C1 0.0563(8) 0.0462(7) 0.0476(7) 0.0024(6) -0.0003(6) 0.0060(6)
C8 0.0558(8) 0.0437(7) 0.0532(8) 0.0003(6) -0.0003(6) 0.0024(6)
C7 0.0568(8) 0.0470(7) 0.0513(8) 0.0025(6) 0.0011(6) 0.0045(6)
C12 0.0565(9) 0.0547(9) 0.0622(9) 0.0036(7) 0.0051(7) -0.0025(7)
C13 0.0602(9) 0.0576(10) 0.0724(10) -0.0012(8) 0.0110(8) -0.0005(7)
C2 0.0697(10) 0.0734(11) 0.0731(10) 0.0244(9) 0.0172(8) 0.0160(8)
C4 0.0824(12) 0.0687(10) 0.0647(10) 0.0117(8) 0.0052(8) 0.0303(9)
C6 0.0662(10) 0.0747(11) 0.0768(10) 0.0247(8) 0.0178(8) 0.0184(8)
C5 0.0902(13) 0.0742(11) 0.0791(11) 0.0339(9) 0.0199(9) 0.0242(9)
C14 0.0789(12) 0.0917(14) 0.0721(12) 0.0003(10) 0.0144(9) 0.0030(10)
C3 0.0700(11) 0.0932(13) 0.0852(12) 0.0221(10) 0.0200(9) 0.0309(10)
C15 0.0881(15) 0.123(2) 0.0932(16) -0.0116(14) 0.0315(13) 0.0096(14)

loop_
_atom_type_symbol
_atom_type_description
_atom_type_scat_dispersion_real
_atom_type_scat_dispersion_imag
_atom_type_scat_source
C C 0.0033 0.0016 'International Tables Vol C Tables 4.2.6.8 and 6.1.1.4'
H H 0.0000 0.0000 'International Tables Vol C Tables 4.2.6.8 and 6.1.1.4'
O O 0.0106 0.0060 'International Tables Vol C Tables 4.2.6.8 and 6.1.1.4'

loop_
_geom_angle_atom_site_label_1
_geom_angle_atom_site_label_2
_geom_angle_atom_site_label_3
_geom_angle
_geom_angle_site_symmetry_1
_geom_angle_site_symmetry_3
_geom_angle_publ_flag
C10 O1 C12 118.49(10) . . ?
O1 C10 C11 125.01(12) . . ?
O1 C10 C9 115.57(11) . . ?
C11 C10 C9 119.42(12) . . ?
C11 C9 C10 119.56(12) 3_655 . ?
C11 C9 C8 121.13(12) 3_655 . ?
C10 C9 C8 119.30(12) . . ?
C10 C11 C9 121.02(13) . 3_655 ?
C10 C11 H11 120.6(8) . . ?
C9 C11 H11 118.4(8) 3_655 . ?
C2 C1 C6 118.11(13) . . ?
C2 C1 C7 119.25(13) . . ?
C6 C1 C7 122.62(13) . . ?
C7 C8 C9 175.83(14) . . ?
C8 C7 C1 174.05(14) . . ?
O1 C12 C13 108.02(12) . . ?
O1 C12 H12B 109.9(8) . . ?
C13 C12 H12B 110.4(8) . . ?
O1 C12 H12A 110.0(8) . . ?
C13 C12 H12A 110.9(8) . . ?
H12B C12 H12A 107.7(12) . . ?
C12 C13 C14 112.95(15) . . ?
C12 C13 H13B 109.0(10) . . ?
C14 C13 H13B 111.3(10) . . ?
C12 C13 H13A 110.4(9) . . ?
C14 C13 H13A 108.1(9) . . ?
H13B C13 H13A 104.8(14) . . ?
C1 C2 C3 121.03(15) . . ?
C1 C2 H2 118.5(10) . . ?
C3 C2 H2 120.3(10) . . ?
C5 C4 C3 119.36(15) . . ?
C5 C4 H4 120.4(9) . . ?
C3 C4 H4 120.3(9) . . ?
C1 C6 C5 120.06(15) . . ?
C1 C6 H6 118.3(10) . . ?
C5 C6 H6 121.5(10) . . ?
C4 C5 C6 121.11(16) . . ?
C4 C5 H5 121.0(11) . . ?
C6 C5 H5 117.9(11) . . ?
C15 C14 C13 112.98(19) . . ?
C15 C14 H14B 109.5(11) . . ?
C13 C14 H14B 109.3(11) . . ?
C15 C14 H14A 110.7(11) . . ?
C13 C14 H14A 108.9(11) . . ?
H14B C14 H14A 105.1(16) . . ?
C4 C3 C2 120.33(16) . . ?
C4 C3 H3 121.1(11) . . ?
C2 C3 H3 118.6(12) . . ?
C14 C15 H15C 107.7(13) . . ?
C14 C15 H15B 109.8(17) . . ?
H15C C15 H15B 105(2) . . ?
C14 C15 H15A 111.6(14) . . ?
H15C C15 H15A 107.4(19) . . ?
H15B C15 H15A 115(2) . . ?

loop_
_geom_bond_atom_site_label_1
_geom_bond_atom_site_label_2
_geom_bond_distance
_geom_bond_site_symmetry_2
_geom_bond_publ_flag
O1 C10 1.3630(15) . ?
O1 C12 1.4324(17) . ?
C10 C11 1.3794(19) . ?
C10 C9 1.4040(18) . ?
C9 C11 1.3982(18) 3_655 ?
C9 C8 1.4302(18) . ?
C11 C9 1.3982(18) 3_655 ?
C11 H11 0.958(15) . ?
C1 C2 1.378(2) . ?
C1 C6 1.3834(19) . ?
C1 C7 1.4305(18) . ?
C8 C7 1.1958(17) . ?
C12 C13 1.503(2) . ?
C12 H12B 1.006(15) . ?
C12 H12A 1.012(15) . ?
C13 C14 1.511(2) . ?
C13 H13B 0.972(18) . ?
C13 H13A 0.973(18) . ?
C2 C3 1.378(2) . ?
C2 H2 0.972(19) . ?
C4 C5 1.356(2) . ?
C4 C3 1.365(2) . ?
C4 H4 0.987(18) . ?
C6 C5 1.385(2) . ?
C6 H6 0.988(18) . ?
C5 H5 0.98(2) . ?
C14 C15 1.507(3) . ?
C14 H14B 0.99(2) . ?
C14 H14A 1.00(2) . ?
C3 H3 0.984(19) . ?
C15 H15C 1.03(2) . ?
C15 H15B 0.96(3) . ?
C15 H15A 0.96(2) . ?
